data_7156044
loop_
_publ_author_name
'Shoji, Taku'
'Tanaka, Miwa'
'Takagaki, Sho'
'Miura, Kota'
'Ohta, Akira'
'Sekiguchi, Ryuta'
'Ito, Shunji'
'Mori, Shigeki'
'Okujima, Tetsuo'

_publ_section_title
;
 Synthesis of azulene-substituted benzofurans and isocoumarins via
 intramolecular cyclization of 1-ethynylazulenes, and their structural and
 optical properties.
;
_journal_issue 3
_journal_name_full 'Organic &amp; biomolecular chemistry'
_journal_page_first 480
_journal_page_last 489
_journal_paper_doi 10.1039/c7ob02861j
_journal_volume 16
_journal_year 2018
_chemical_formula_moiety 'C25 H21 I O4'
_chemical_formula_sum 'C25 H21 I O4'
_chemical_formula_weight 512.32
_space_group_crystal_system triclinic
_space_group_IT_number 2
_space_group_name_Hall '-P 1'
_space_group_name_H-M_alt 'P -1'
_symmetry_space_group_name_Hall '-P 1'
_symmetry_space_group_name_H-M 'P -1'
_atom_sites_solution_hydrogens geom
_atom_sites_solution_primary direct
_atom_sites_solution_secondary difmap
_audit_creation_method SHELXL-2016/6
_audit_update_record
;
2017-04-18 deposited with the CCDC.
2017-12-21 downloaded from the CCDC.
;
_cell_angle_alpha 82.354(2)
_cell_angle_beta 86.293(2)
_cell_angle_gamma 88.097(2)
_cell_formula_units_Z 4
_cell_length_a 6.7649(2)
_cell_length_b 12.8471(4)
_cell_length_c 24.6221(7)
_cell_measurement_reflns_used 14590
_cell_measurement_temperature 100(2)
_cell_measurement_theta_max 30.86
_cell_measurement_theta_min 1.88
_cell_volume 2115.77(11)
_computing_cell_refinement 'CrysAlisPro 1.171.38.41 (Rigaku OD, 2015)'
_computing_data_collection 'CrystalClear (Rigaku Inc., 2008)'
_computing_data_reduction 'CrysAlisPro 1.171.38.41 (Rigaku OD, 2015)'
_computing_molecular_graphics 'CrystalStructure 4.2.4 (Rigaku, 2016)'
_computing_publication_material 'CrystalStructure 4.2.4'
_computing_structure_refinement 'SHELXL-2016/6 (Sheldrick, 2016)'
_computing_structure_solution 'SHELXT 2014/5 (Sheldrick, 2014)'
_diffrn_ambient_temperature 100(2)
_diffrn_detector_area_resol_mean 7.111
_diffrn_measured_fraction_theta_full 1.000
_diffrn_measured_fraction_theta_max 0.998
_diffrn_measurement_device_type 'Rigaku Saturn724'
_diffrn_measurement_method \w
_diffrn_radiation_type MoK\a
_diffrn_radiation_wavelength 0.71075
_diffrn_reflns_av_R_equivalents 0.0759
_diffrn_reflns_av_unetI/netI 0.0830
_diffrn_reflns_Laue_measured_fraction_full 1.000
_diffrn_reflns_Laue_measured_fraction_max 0.998
_diffrn_reflns_limit_h_max 8
_diffrn_reflns_limit_h_min -8
_diffrn_reflns_limit_k_max 16
_diffrn_reflns_limit_k_min -16
_diffrn_reflns_limit_l_max 32
_diffrn_reflns_limit_l_min -32
_diffrn_reflns_number 36416
_diffrn_reflns_point_group_measured_fraction_full 1.000
_diffrn_reflns_point_group_measured_fraction_max 0.998
_diffrn_reflns_theta_full 25.242
_diffrn_reflns_theta_max 28.000
_diffrn_reflns_theta_min 1.600
_diffrn_source 'Varimax 50 kV 24 mA Rotating anode'
_exptl_absorpt_coefficient_mu 1.543
_exptl_absorpt_correction_T_max 0.985
_exptl_absorpt_correction_T_min 0.930
_exptl_absorpt_correction_type multi-scan
_exptl_absorpt_process_details
;
CrysAlisPro 1.171.38.41 (Rigaku Oxford Diffraction, 2015)
Empirical absorption correction using spherical harmonics,
 implemented in SCALE3 ABSPACK scaling algorithm.
;
_exptl_crystal_colour pink
_exptl_crystal_density_diffrn 1.608
_exptl_crystal_density_method 'not measured'
_exptl_crystal_description plate
_exptl_crystal_F_000 1024
_exptl_crystal_size_max 0.080
_exptl_crystal_size_mid 0.050
_exptl_crystal_size_min 0.010
_refine_diff_density_max 1.108
_refine_diff_density_min -0.669
_refine_diff_density_rms 0.137
_refine_ls_extinction_method none
_refine_ls_goodness_of_fit_ref 1.014
_refine_ls_hydrogen_treatment constr
_refine_ls_matrix_type full
_refine_ls_number_parameters 549
_refine_ls_number_reflns 10163
_refine_ls_number_restraints 0
_refine_ls_restrained_S_all 1.014
_refine_ls_R_factor_all 0.0804
_refine_ls_R_factor_gt 0.0483
_refine_ls_shift/su_max 0.003
_refine_ls_shift/su_mean 0.000
_refine_ls_structure_factor_coef Fsqd
_refine_ls_weighting_details 'w=1/[\s^2^(Fo^2^)+(0.0284P)^2^+1.1814P] where P=(Fo^2^+2Fc^2^)/3'
_refine_ls_weighting_scheme calc
_refine_ls_wR_factor_gt 0.0806
_refine_ls_wR_factor_ref 0.0899
_reflns_Friedel_coverage 0.000
_reflns_number_gt 7269
_reflns_number_total 10163
_reflns_threshold_expression 'I > 2\s(I)'
_cod_data_source_file c7ob02861j2.cif
_cod_data_source_block shelxl_CCDC4
_cod_depositor_comments 'Adding full bibliography for 7156040--7156045.cif.'
_cod_database_code 7156044
_shelx_shelxl_version_number 2016/6
_shelx_space_group_comment
;
The symmetry employed for this shelxl refinement is uniquely defined
by the following loop, which should always be used as a source of
symmetry information in preference to the above space-group names.
They are only intended as comments.
;
_shelx_estimated_absorpt_t_min 0.887
_shelx_estimated_absorpt_t_max 0.985

loop_
_space_group_symop_operation_xyz
'x, y, z'
'-x, -y, -z'

loop_
_atom_site_label
_atom_site_type_symbol
_atom_site_fract_x
_atom_site_fract_y
_atom_site_fract_z
_atom_site_U_iso_or_equiv
_atom_site_adp_type
_atom_site_occupancy
_atom_site_site_symmetry_order
_atom_site_calc_flag
_atom_site_refinement_flags_posn
_atom_site_refinement_flags_adp
I1 I 0.65315(4) 0.33716(2) 0.65790(2) 0.01856(8) Uani 1 1 d . .
I2 I 1.20490(4) 1.12295(2) 0.63613(2) 0.01888(8) Uani 1 1 d . .
O1 O 0.1849(5) 0.4263(3) 0.89053(12) 0.0319(8) Uani 1 1 d . .
O2 O 0.0555(5) 0.3707(2) 0.81871(12) 0.0284(8) Uani 1 1 d . .
O3 O 0.5409(4) 0.6710(2) 0.64196(10) 0.0148(6) Uani 1 1 d . .
O4 O 0.6168(4) 0.8076(2) 0.58047(11) 0.0188(6) Uani 1 1 d . .
O5 O 0.6772(5) 1.0587(3) 0.87369(13) 0.0364(9) Uani 1 1 d . .
O6 O 0.5621(5) 1.1116(3) 0.79092(13) 0.0358(9) Uani 1 1 d . .
O7 O 1.0432(4) 0.7987(2) 0.66491(10) 0.0159(6) Uani 1 1 d . .
O8 O 1.0386(4) 0.6643(2) 0.61822(11) 0.0181(6) Uani 1 1 d . .
C1 C 0.3250(6) 0.4811(3) 0.79981(16) 0.0145(9) Uani 1 1 d . .
C2 C 0.3236(6) 0.4856(3) 0.74200(16) 0.0142(9) Uani 1 1 d . .
C3 C 0.4891(6) 0.5418(3) 0.71855(16) 0.0133(8) Uani 1 1 d . .
C4 C 0.5994(6) 0.5732(3) 0.76000(15) 0.0129(8) Uani 1 1 d . .
C5 C 0.7783(6) 0.6237(3) 0.75123(16) 0.0146(9) Uani 1 1 d . .
H5 H 0.825981 0.639235 0.713976 0.018 Uiso 1 1 calc R U
C6 C 0.8966(6) 0.6543(3) 0.78957(17) 0.0195(9) Uani 1 1 d . .
H6 H 1.016923 0.686078 0.775084 0.023 Uiso 1 1 calc R U
C7 C 0.8649(6) 0.6453(3) 0.84664(16) 0.0188(9) Uani 1 1 d . .
H7 H 0.967301 0.672084 0.865081 0.023 Uiso 1 1 calc R U
C8 C 0.7080(6) 0.6035(3) 0.88058(16) 0.0158(9) Uani 1 1 d . .
C9 C 0.5453(6) 0.5533(3) 0.86430(16) 0.0159(9) Uani 1 1 d . .
H9 H 0.455293 0.526605 0.893661 0.019 Uiso 1 1 calc R U
C10 C 0.4926(6) 0.5358(3) 0.81286(16) 0.0154(9) Uani 1 1 d . .
C11 C 0.1862(6) 0.4258(3) 0.84150(18) 0.0198(10) Uani 1 1 d . .
C12 C -0.0851(7) 0.3116(4) 0.8561(2) 0.0383(13) Uani 1 1 d . .
H12A H -0.160432 0.359094 0.878181 0.046 Uiso 1 1 calc R U
H12B H -0.014304 0.258277 0.880322 0.046 Uiso 1 1 calc R U
H12C H -0.176158 0.277090 0.835179 0.046 Uiso 1 1 calc R U
C13 C 0.1727(6) 0.4422(3) 0.70949(16) 0.0186(9) Uani 1 1 d . .
H13A H 0.197128 0.468228 0.670453 0.022 Uiso 1 1 calc R U
H13B H 0.039570 0.464802 0.721981 0.022 Uiso 1 1 calc R U
H13C H 0.182896 0.365298 0.714806 0.022 Uiso 1 1 calc R U
C14 C 0.5500(6) 0.5633(3) 0.65987(16) 0.0151(9) Uani 1 1 d . .
C15 C 0.6084(6) 0.7132(3) 0.58939(15) 0.0128(8) Uani 1 1 d . .
C16 C 0.6598(6) 0.6385(3) 0.55081(16) 0.0140(9) Uani 1 1 d . .
C17 C 0.7081(6) 0.6770(3) 0.49592(16) 0.0155(9) Uani 1 1 d . .
H17 H 0.702545 0.750609 0.484488 0.019 Uiso 1 1 calc R U
C18 C 0.7635(6) 0.6100(3) 0.45832(16) 0.0170(9) Uani 1 1 d . .
H18 H 0.795870 0.637138 0.421119 0.020 Uiso 1 1 calc R U
C19 C 0.7720(6) 0.5017(3) 0.47503(16) 0.0140(9) Uani 1 1 d . .
H19 H 0.809837 0.455046 0.449118 0.017 Uiso 1 1 calc R U
C20 C 0.7257(6) 0.4626(3) 0.52902(15) 0.0144(9) Uani 1 1 d . .
H20 H 0.732306 0.388963 0.540126 0.017 Uiso 1 1 calc R U
C21 C 0.6690(5) 0.5301(3) 0.56770(15) 0.0110(8) Uani 1 1 d . .
C22 C 0.6147(6) 0.4958(3) 0.62546(16) 0.0136(9) Uani 1 1 d . .
C23 C 0.7090(6) 0.6056(3) 0.94239(16) 0.0201(10) Uani 1 1 d . .
H23 H 0.570709 0.624403 0.955177 0.024 Uiso 1 1 calc R U
C24 C 0.8438(7) 0.6859(4) 0.96068(17) 0.0290(11) Uani 1 1 d . .
H24A H 0.814418 0.755663 0.941089 0.035 Uiso 1 1 calc R U
H24B H 0.982628 0.666237 0.952374 0.035 Uiso 1 1 calc R U
H24C H 0.820879 0.687378 1.000281 0.035 Uiso 1 1 calc R U
C25 C 0.7554(6) 0.4948(3) 0.97143(16) 0.0217(10) Uani 1 1 d . .
H25A H 0.887337 0.471320 0.958484 0.026 Uiso 1 1 calc R U
H25B H 0.656293 0.446159 0.963156 0.026 Uiso 1 1 calc R U
H25C H 0.752049 0.496259 1.011176 0.026 Uiso 1 1 calc R U
C26 C 0.8384(6) 0.9984(3) 0.79395(17) 0.0187(9) Uani 1 1 d . .
C27 C 0.8436(6) 0.9862(3) 0.73749(16) 0.0181(9) Uani 1 1 d . .
C28 C 1.0169(6) 0.9298(3) 0.72402(15) 0.0133(8) Uani 1 1 d . .
C29 C 1.1253(6) 0.9044(3) 0.77131(16) 0.0148(9) Uani 1 1 d . .
C30 C 1.3057(6) 0.8503(3) 0.77320(17) 0.0179(9) Uani 1 1 d . .
H30 H 1.357100 0.828543 0.739563 0.021 Uiso 1 1 calc R U
C31 C 1.4218(7) 0.8235(3) 0.81791(18) 0.0243(10) Uani 1 1 d . .
H31 H 1.544917 0.788877 0.810486 0.029 Uiso 1 1 calc R U
C32 C 1.3799(7) 0.8412(4) 0.87244(18) 0.0283(11) Uani 1 1 d . .
H32 H 1.478947 0.814693 0.896646 0.034 Uiso 1 1 calc R U
C33 C 1.2196(7) 0.8905(4) 0.89745(18) 0.0284(11) Uani 1 1 d . .
C34 C 1.0560(7) 0.9379(3) 0.87125(17) 0.0239(10) Uani 1 1 d . .
H34 H 0.960858 0.969297 0.894566 0.029 Uiso 1 1 calc R U
C35 C 1.0104(6) 0.9466(3) 0.81682(16) 0.0183(9) Uani 1 1 d . .
C36 C 0.6901(7) 1.0565(4) 0.82446(18) 0.0241(10) Uani 1 1 d . .
C37 C 0.4052(8) 1.1714(4) 0.8172(2) 0.0442(15) Uani 1 1 d . .
H37A H 0.464139 1.223528 0.836511 0.053 Uiso 1 1 calc R U
H37B H 0.325322 1.123563 0.843553 0.053 Uiso 1 1 calc R U
H37C H 0.320766 1.207173 0.789290 0.053 Uiso 1 1 calc R U
C38 C 0.6929(6) 1.0231(3) 0.69688(17) 0.0249(10) Uani 1 1 d . .
H38A H 0.719602 0.988848 0.663799 0.030 Uiso 1 1 calc R U
H38B H 0.700053 1.099407 0.687166 0.030 Uiso 1 1 calc R U
H38C H 0.560194 1.005134 0.713057 0.030 Uiso 1 1 calc R U
C39 C 1.0757(6) 0.9038(3) 0.66889(16) 0.0140(9) Uani 1 1 d . .
C40 C 1.0696(6) 0.7567(3) 0.61686(16) 0.0159(9) Uani 1 1 d . .
C41 C 1.1346(6) 0.8284(3) 0.56778(16) 0.0122(8) Uani 1 1 d . .
C42 C 1.1549(6) 0.7892(3) 0.51732(15) 0.0141(9) Uani 1 1 d . .
H42 H 1.122169 0.718610 0.515131 0.017 Uiso 1 1 calc R U
C43 C 1.2222(6) 0.8530(3) 0.47077(16) 0.0161(9) Uani 1 1 d . .
H43 H 1.237875 0.826219 0.436547 0.019 Uiso 1 1 calc R U
C44 C 1.2673(6) 0.9569(3) 0.47418(16) 0.0157(9) Uani 1 1 d . .
H44 H 1.313672 1.001007 0.442137 0.019 Uiso 1 1 calc R U
C45 C 1.2452(6) 0.9961(3) 0.52369(16) 0.0139(9) Uani 1 1 d . .
H45 H 1.276119 1.067252 0.525204 0.017 Uiso 1 1 calc R U
C46 C 1.1781(6) 0.9336(3) 0.57174(16) 0.0122(8) Uani 1 1 d . .
C47 C 1.1463(6) 0.9681(3) 0.62527(15) 0.0119(8) Uani 1 1 d . .
C48 C 1.2126(8) 0.8991(4) 0.95947(19) 0.0381(13) Uani 1 1 d . .
H48 H 1.070995 0.889501 0.973006 0.046 Uiso 1 1 calc R U
C49 C 1.2606(7) 1.0123(4) 0.96680(18) 0.0300(11) Uani 1 1 d . .
H49A H 1.391137 1.029904 0.948958 0.036 Uiso 1 1 calc R U
H49B H 1.261324 1.018548 1.006023 0.036 Uiso 1 1 calc R U
H49C H 1.159895 1.060748 0.950077 0.036 Uiso 1 1 calc R U
C50 C 1.3278(8) 0.8193(4) 0.99400(19) 0.0435(15) Uani 1 1 d . .
H50A H 1.469508 0.827995 0.984139 0.052 Uiso 1 1 calc R U
H50B H 1.289695 0.748949 0.988049 0.052 Uiso 1 1 calc R U
H50C H 1.300574 0.828028 1.032736 0.052 Uiso 1 1 calc R U

loop_
_atom_site_aniso_label
_atom_site_aniso_U_11
_atom_site_aniso_U_22
_atom_site_aniso_U_33
_atom_site_aniso_U_23
_atom_site_aniso_U_13
_atom_site_aniso_U_12
I1 0.02937(17) 0.01057(14) 0.01489(15) 0.00051(11) -0.00044(12) 0.00157(12)
I2 0.03155(18) 0.01090(14) 0.01467(15) -0.00179(11) -0.00330(12) -0.00369(12)
O1 0.0273(19) 0.055(2) 0.0125(16) 0.0017(15) 0.0021(14) -0.0144(16)
O2 0.0290(19) 0.0314(19) 0.0254(17) -0.0074(15) 0.0096(15) -0.0188(15)
O3 0.0209(16) 0.0115(14) 0.0116(14) -0.0011(11) 0.0015(12) -0.0001(12)
O4 0.0252(17) 0.0100(14) 0.0212(16) -0.0021(12) -0.0014(13) -0.0015(12)
O5 0.038(2) 0.048(2) 0.0256(19) -0.0174(17) 0.0080(16) 0.0050(17)
O6 0.039(2) 0.034(2) 0.032(2) -0.0056(16) 0.0059(17) 0.0219(17)
O7 0.0259(17) 0.0121(14) 0.0096(14) -0.0020(11) 0.0020(12) -0.0032(12)
O8 0.0268(17) 0.0128(15) 0.0152(15) -0.0037(12) -0.0003(13) -0.0015(12)
C1 0.013(2) 0.016(2) 0.013(2) -0.0008(17) 0.0030(17) 0.0004(17)
C2 0.015(2) 0.012(2) 0.015(2) -0.0024(17) -0.0024(17) 0.0041(16)
C3 0.017(2) 0.0093(19) 0.013(2) -0.0027(16) 0.0032(17) 0.0021(16)
C4 0.019(2) 0.011(2) 0.0081(19) -0.0025(16) -0.0012(17) 0.0035(16)
C5 0.017(2) 0.014(2) 0.012(2) 0.0017(17) 0.0015(17) -0.0002(17)
C6 0.019(2) 0.018(2) 0.020(2) 0.0019(18) -0.0006(19) -0.0027(18)
C7 0.016(2) 0.023(2) 0.018(2) -0.0027(19) -0.0058(18) -0.0021(18)
C8 0.019(2) 0.015(2) 0.014(2) -0.0021(17) -0.0024(18) 0.0016(17)
C9 0.020(2) 0.015(2) 0.011(2) 0.0026(17) 0.0052(17) -0.0009(17)
C10 0.013(2) 0.016(2) 0.016(2) -0.0018(17) 0.0024(17) 0.0036(17)
C11 0.011(2) 0.024(2) 0.024(3) -0.0042(19) 0.0001(19) 0.0001(18)
C12 0.035(3) 0.039(3) 0.039(3) -0.006(3) 0.014(3) -0.017(2)
C13 0.018(2) 0.023(2) 0.014(2) -0.0005(18) -0.0020(18) -0.0031(18)
C14 0.019(2) 0.013(2) 0.014(2) -0.0031(17) -0.0020(18) -0.0013(17)
C15 0.015(2) 0.014(2) 0.0082(19) -0.0002(16) -0.0020(17) 0.0005(16)
C16 0.016(2) 0.014(2) 0.013(2) -0.0038(17) -0.0033(17) 0.0003(17)
C17 0.020(2) 0.012(2) 0.014(2) 0.0036(16) 0.0002(18) -0.0053(17)
C18 0.020(2) 0.018(2) 0.013(2) -0.0005(17) -0.0021(18) -0.0039(18)
C19 0.012(2) 0.017(2) 0.014(2) -0.0049(17) -0.0024(17) -0.0023(17)
C20 0.015(2) 0.013(2) 0.014(2) 0.0016(16) -0.0021(17) -0.0006(16)
C21 0.009(2) 0.0117(19) 0.012(2) 0.0018(16) -0.0032(16) 0.0005(15)
C22 0.017(2) 0.0082(19) 0.015(2) 0.0020(16) -0.0041(17) -0.0018(16)
C23 0.017(2) 0.025(2) 0.018(2) -0.0011(19) -0.0032(19) -0.0029(19)
C24 0.034(3) 0.041(3) 0.013(2) -0.005(2) 0.002(2) -0.007(2)
C25 0.021(2) 0.033(3) 0.010(2) 0.0012(19) -0.0013(18) -0.005(2)
C26 0.024(2) 0.013(2) 0.019(2) -0.0034(18) 0.0025(19) 0.0011(18)
C27 0.022(2) 0.016(2) 0.016(2) 0.0006(17) 0.0020(18) -0.0011(18)
C28 0.023(2) 0.0082(19) 0.0086(19) 0.0020(15) -0.0009(17) -0.0043(16)
C29 0.018(2) 0.011(2) 0.015(2) -0.0017(16) 0.0027(18) -0.0040(17)
C30 0.024(2) 0.016(2) 0.014(2) -0.0038(17) -0.0004(19) -0.0035(18)
C31 0.026(3) 0.021(2) 0.026(3) 0.000(2) -0.008(2) 0.002(2)
C32 0.037(3) 0.026(3) 0.024(3) -0.004(2) -0.016(2) 0.006(2)
C33 0.044(3) 0.022(2) 0.021(3) -0.006(2) -0.009(2) 0.003(2)
C34 0.037(3) 0.020(2) 0.016(2) -0.0056(19) -0.001(2) 0.002(2)
C35 0.025(2) 0.014(2) 0.016(2) -0.0018(17) -0.0021(19) -0.0041(18)
C36 0.024(3) 0.026(3) 0.022(3) -0.007(2) 0.006(2) -0.004(2)
C37 0.039(3) 0.039(3) 0.053(4) -0.013(3) 0.015(3) 0.016(3)
C38 0.028(3) 0.024(2) 0.021(2) 0.0023(19) 0.001(2) 0.006(2)
C39 0.015(2) 0.010(2) 0.017(2) -0.0011(17) -0.0059(17) 0.0030(16)
C40 0.017(2) 0.017(2) 0.014(2) -0.0049(17) -0.0031(18) 0.0033(17)
C41 0.008(2) 0.015(2) 0.014(2) -0.0021(17) -0.0033(16) 0.0023(16)
C42 0.017(2) 0.011(2) 0.014(2) -0.0017(16) -0.0016(17) -0.0002(16)
C43 0.018(2) 0.021(2) 0.010(2) -0.0063(17) 0.0017(17) -0.0012(18)
C44 0.017(2) 0.018(2) 0.010(2) 0.0025(17) 0.0016(17) -0.0030(17)
C45 0.014(2) 0.0094(19) 0.019(2) -0.0017(17) -0.0014(17) -0.0043(16)
C46 0.011(2) 0.0109(19) 0.015(2) -0.0003(16) -0.0058(17) 0.0006(15)
C47 0.016(2) 0.0104(19) 0.010(2) -0.0047(16) -0.0030(17) -0.0032(16)
C48 0.047(3) 0.045(3) 0.025(3) -0.010(2) -0.013(3) 0.010(3)
C49 0.033(3) 0.041(3) 0.019(2) -0.016(2) -0.004(2) 0.003(2)
C50 0.070(4) 0.041(3) 0.019(3) -0.006(2) 0.003(3) -0.007(3)

loop_
_atom_type_symbol
_atom_type_description
_atom_type_scat_dispersion_real
_atom_type_scat_dispersion_imag
_atom_type_scat_source
C C 0.0033 0.0016 'International Tables Vol C Tables 4.2.6.8 and 6.1.1.4'
H H 0.0000 0.0000 'International Tables Vol C Tables 4.2.6.8 and 6.1.1.4'
I I -0.4742 1.8119 'International Tables Vol C Tables 4.2.6.8 and 6.1.1.4'
O O 0.0106 0.0060 'International Tables Vol C Tables 4.2.6.8 and 6.1.1.4'

loop_
_geom_angle_atom_site_label_1
_geom_angle_atom_site_label_2
_geom_angle_atom_site_label_3
_geom_angle
C11 O2 C12 116.3(4)
C15 O3 C14 122.3(3)
C36 O6 C37 116.4(4)
C40 O7 C39 123.0(3)
C2 C1 C10 109.1(3)
C2 C1 C11 127.3(4)
C10 C1 C11 123.5(4)
C3 C2 C1 107.9(3)
C3 C2 C13 124.1(3)
C1 C2 C13 128.0(4)
C2 C3 C4 110.2(3)
C2 C3 C14 126.8(4)
C4 C3 C14 122.9(4)
C5 C4 C3 125.1(4)
C5 C4 C10 128.2(4)
C3 C4 C10 106.5(3)
C6 C5 C4 128.4(4)
C6 C5 H5 115.8
C4 C5 H5 115.8
C5 C6 C7 129.3(4)
C5 C6 H6 115.3
C7 C6 H6 115.3
C8 C7 C6 130.2(4)
C8 C7 H7 114.9
C6 C7 H7 114.9
C7 C8 C9 126.3(4)
C7 C8 C23 119.4(4)
C9 C8 C23 114.2(4)
C10 C9 C8 131.3(4)
C10 C9 H9 114.3
C8 C9 H9 114.3
C9 C10 C1 127.8(4)
C9 C10 C4 125.8(4)
C1 C10 C4 106.3(3)
O1 C11 O2 121.8(4)
O1 C11 C1 126.5(4)
O2 C11 C1 111.7(4)
O2 C12 H12A 109.5
O2 C12 H12B 109.5
H12A C12 H12B 109.5
O2 C12 H12C 109.5
H12A C12 H12C 109.5
H12B C12 H12C 109.5
C2 C13 H13A 109.5
C2 C13 H13B 109.5
H13A C13 H13B 109.5
C2 C13 H13C 109.5
H13A C13 H13C 109.5
H13B C13 H13C 109.5
C22 C14 O3 120.5(3)
C22 C14 C3 128.8(4)
O3 C14 C3 110.7(3)
O4 C15 O3 116.6(3)
O4 C15 C16 127.0(4)
O3 C15 C16 116.3(3)
C17 C16 C21 119.5(4)
C17 C16 C15 118.7(3)
C21 C16 C15 121.8(3)
C18 C17 C16 120.9(4)
C18 C17 H17 119.5
C16 C17 H17 119.5
C17 C18 C19 119.7(4)
C17 C18 H18 120.2
C19 C18 H18 120.2
C20 C19 C18 120.0(4)
C20 C19 H19 120.0
C18 C19 H19 120.0
C19 C20 C21 120.8(4)
C19 C20 H20 119.6
C21 C20 H20 119.6
C20 C21 C16 119.0(3)
C20 C21 C22 124.6(3)
C16 C21 C22 116.3(3)
C14 C22 C21 122.1(3)
C14 C22 I1 117.9(3)
C21 C22 I1 120.0(3)
C8 C23 C24 115.9(3)
C8 C23 C25 109.9(3)
C24 C23 C25 110.7(3)
C8 C23 H23 106.6
C24 C23 H23 106.6
C25 C23 H23 106.6
C23 C24 H24A 109.5
C23 C24 H24B 109.5
H24A C24 H24B 109.5
C23 C24 H24C 109.5
H24A C24 H24C 109.5
H24B C24 H24C 109.5
C23 C25 H25A 109.5
C23 C25 H25B 109.5
H25A C25 H25B 109.5
C23 C25 H25C 109.5
H25A C25 H25C 109.5
H25B C25 H25C 109.5
C27 C26 C35 108.3(4)
C27 C26 C36 127.3(4)
C35 C26 C36 124.4(4)
C28 C27 C26 108.9(4)
C28 C27 C38 123.0(4)
C26 C27 C38 128.1(4)
C27 C28 C29 109.3(3)
C27 C28 C39 124.7(4)
C29 C28 C39 126.0(4)
C30 C29 C28 125.3(4)
C30 C29 C35 127.7(4)
C28 C29 C35 107.0(4)
C29 C30 C31 128.5(4)
C29 C30 H30 115.7
C31 C30 H30 115.7
C30 C31 C32 128.2(4)
C30 C31 H31 115.9
C32 C31 H31 115.9
C33 C32 C31 131.5(4)
C33 C32 H32 114.2
C31 C32 H32 114.2
C32 C33 C34 126.0(4)
C32 C33 C48 120.4(4)
C34 C33 C48 113.6(4)
C35 C34 C33 130.4(4)
C35 C34 H34 114.8
C33 C34 H34 114.8
C34 C35 C26 125.9(4)
C34 C35 C29 127.6(4)
C26 C35 C29 106.5(3)
O5 C36 O6 121.6(4)
O5 C36 C26 126.6(4)
O6 C36 C26 111.8(4)
O6 C37 H37A 109.5
O6 C37 H37B 109.5
H37A C37 H37B 109.5
O6 C37 H37C 109.5
H37A C37 H37C 109.5
H37B C37 H37C 109.5
C27 C38 H38A 109.5
C27 C38 H38B 109.5
H38A C38 H38B 109.5
C27 C38 H38C 109.5
H38A C38 H38C 109.5
H38B C38 H38C 109.5
C47 C39 O7 120.6(3)
C47 C39 C28 127.9(4)
O7 C39 C28 111.4(3)
O8 C40 O7 117.5(4)
O8 C40 C41 125.7(4)
O7 C40 C41 116.8(3)
C42 C41 C46 120.9(4)
C42 C41 C40 118.4(4)
C46 C41 C40 120.7(4)
C43 C42 C41 120.0(4)
C43 C42 H42 120.0
C41 C42 H42 120.0
C42 C43 C44 119.6(4)
C42 C43 H43 120.2
C44 C43 H43 120.2
C45 C44 C43 120.5(4)
C45 C44 H44 119.8
C43 C44 H44 119.8
C44 C45 C46 121.4(4)
C44 C45 H45 119.3
C46 C45 H45 119.3
C45 C46 C41 117.5(4)
C45 C46 C47 125.5(4)
C41 C46 C47 117.0(3)
C39 C47 C46 121.6(4)
C39 C47 I2 118.0(3)
C46 C47 I2 120.4(3)
C50 C48 C49 113.1(4)
C50 C48 C33 116.9(4)
C49 C48 C33 108.4(4)
C50 C48 H48 105.8
C49 C48 H48 105.8
C33 C48 H48 105.8
C48 C49 H49A 109.5
C48 C49 H49B 109.5
H49A C49 H49B 109.5
C48 C49 H49C 109.5
H49A C49 H49C 109.5
H49B C49 H49C 109.5
C48 C50 H50A 109.5
C48 C50 H50B 109.5
H50A C50 H50B 109.5
C48 C50 H50C 109.5
H50A C50 H50C 109.5
H50B C50 H50C 109.5

loop_
_geom_bond_atom_site_label_1
_geom_bond_atom_site_label_2
_geom_bond_distance
I1 C22 2.102(4)
I2 C47 2.096(4)
O1 C11 1.208(5)
O2 C11 1.345(5)
O2 C12 1.442(5)
O3 C15 1.390(4)
O3 C14 1.396(4)
O4 C15 1.205(4)
O5 C36 1.214(5)
O6 C36 1.352(5)
O6 C37 1.458(5)
O7 C40 1.363(5)
O7 C39 1.393(4)
O8 C40 1.208(5)
C1 C2 1.418(5)
C1 C10 1.429(5)
C1 C11 1.472(5)
C2 C3 1.403(5)
C2 C13 1.502(5)
C3 C4 1.411(5)
C3 C14 1.469(5)
C4 C5 1.383(5)
C4 C10 1.478(5)
C5 C6 1.380(5)
C5 H5 0.9500
C6 C7 1.398(5)
C6 H6 0.9500
C7 C8 1.385(5)
C7 H7 0.9500
C8 C9 1.399(6)
C8 C23 1.526(5)
C9 C10 1.386(5)
C9 H9 0.9500
C12 H12A 0.9800
C12 H12B 0.9800
C12 H12C 0.9800
C13 H13A 0.9800
C13 H13B 0.9800
C13 H13C 0.9800
C14 C22 1.335(5)
C15 C16 1.457(5)
C16 C17 1.398(5)
C16 C21 1.400(5)
C17 C18 1.373(5)
C17 H17 0.9500
C18 C19 1.398(5)
C18 H18 0.9500
C19 C20 1.377(5)
C19 H19 0.9500
C20 C21 1.398(5)
C20 H20 0.9500
C21 C22 1.459(5)
C23 C24 1.530(6)
C23 C25 1.537(6)
C23 H23 1.0000
C24 H24A 0.9800
C24 H24B 0.9800
C24 H24C 0.9800
C25 H25A 0.9800
C25 H25B 0.9800
C25 H25C 0.9800
C26 C27 1.417(6)
C26 C35 1.431(6)
C26 C36 1.460(6)
C27 C28 1.402(6)
C27 C38 1.496(6)
C28 C29 1.412(5)
C28 C39 1.468(5)
C29 C30 1.385(6)
C29 C35 1.475(6)
C30 C31 1.393(6)
C30 H30 0.9500
C31 C32 1.401(6)
C31 H31 0.9500
C32 C33 1.389(6)
C32 H32 0.9500
C33 C34 1.398(6)
C33 C48 1.543(6)
C34 C35 1.384(6)
C34 H34 0.9500
C37 H37A 0.9800
C37 H37B 0.9800
C37 H37C 0.9800
C38 H38A 0.9800
C38 H38B 0.9800
C38 H38C 0.9800
C39 C47 1.337(5)
C40 C41 1.471(5)
C41 C42 1.398(5)
C41 C46 1.410(5)
C42 C43 1.378(5)
C42 H42 0.9500
C43 C44 1.394(5)
C43 H43 0.9500
C44 C45 1.377(5)
C44 H44 0.9500
C45 C46 1.398(5)
C45 H45 0.9500
C46 C47 1.447(5)
C48 C50 1.477(7)
C48 C49 1.538(6)
C48 H48 1.0000
C49 H49A 0.9800
C49 H49B 0.9800
C49 H49C 0.9800
C50 H50A 0.9800
C50 H50B 0.9800
C50 H50C 0.9800

loop_
_geom_torsion_atom_site_label_1
_geom_torsion_atom_site_label_2
_geom_torsion_atom_site_label_3
_geom_torsion_atom_site_label_4
_geom_torsion
C10 C1 C2 C3 0.4(4)
C11 C1 C2 C3 -176.7(4)
C10 C1 C2 C13 -177.9(4)
C11 C1 C2 C13 5.0(7)
C1 C2 C3 C4 0.6(4)
C13 C2 C3 C4 178.9(4)
C1 C2 C3 C14 178.2(4)
C13 C2 C3 C14 -3.5(6)
C2 C3 C4 C5 175.3(4)
C14 C3 C4 C5 -2.4(6)
C2 C3 C4 C10 -1.3(4)
C14 C3 C4 C10 -179.0(3)
C3 C4 C5 C6 -178.2(4)
C10 C4 C5 C6 -2.4(7)
C4 C5 C6 C7 -2.0(7)
C5 C6 C7 C8 0.1(8)
C6 C7 C8 C9 4.2(7)
C6 C7 C8 C23 -178.8(4)
C7 C8 C9 C10 -2.9(7)
C23 C8 C9 C10 180.0(4)
C8 C9 C10 C1 178.3(4)
C8 C9 C10 C4 -3.2(7)
C2 C1 C10 C9 177.6(4)
C11 C1 C10 C9 -5.2(7)
C2 C1 C10 C4 -1.1(4)
C11 C1 C10 C4 176.1(4)
C5 C4 C10 C9 6.3(7)
C3 C4 C10 C9 -177.3(4)
C5 C4 C10 C1 -175.0(4)
C3 C4 C10 C1 1.5(4)
C12 O2 C11 O1 -0.5(6)
C12 O2 C11 C1 178.7(4)
C2 C1 C11 O1 -176.8(4)
C10 C1 C11 O1 6.5(7)
C2 C1 C11 O2 4.0(6)
C10 C1 C11 O2 -172.7(4)
C15 O3 C14 C22 -3.9(6)
C15 O3 C14 C3 173.8(3)
C2 C3 C14 C22 -66.5(6)
C4 C3 C14 C22 110.8(5)
C2 C3 C14 O3 116.0(4)
C4 C3 C14 O3 -66.7(5)
C14 O3 C15 O4 -170.9(3)
C14 O3 C15 C16 9.6(5)
O4 C15 C16 C17 -6.2(6)
O3 C15 C16 C17 173.2(3)
O4 C15 C16 C21 171.5(4)
O3 C15 C16 C21 -9.1(5)
C21 C16 C17 C18 0.3(6)
C15 C16 C17 C18 178.0(4)
C16 C17 C18 C19 -0.1(6)
C17 C18 C19 C20 -0.2(6)
C18 C19 C20 C21 0.3(6)
C19 C20 C21 C16 0.0(6)
C19 C20 C21 C22 179.1(4)
C17 C16 C21 C20 -0.2(6)
C15 C16 C21 C20 -177.9(4)
C17 C16 C21 C22 -179.5(4)
C15 C16 C21 C22 2.9(6)
O3 C14 C22 C21 -3.0(6)
C3 C14 C22 C21 179.7(4)
O3 C14 C22 I1 173.4(3)
C3 C14 C22 I1 -3.8(6)
C20 C21 C22 C14 -175.8(4)
C16 C21 C22 C14 3.3(6)
C20 C21 C22 I1 7.8(5)
C16 C21 C22 I1 -173.0(3)
C7 C8 C23 C24 20.5(6)
C9 C8 C23 C24 -162.2(4)
C7 C8 C23 C25 -105.9(4)
C9 C8 C23 C25 71.5(5)
C35 C26 C27 C28 -1.2(5)
C36 C26 C27 C28 176.5(4)
C35 C26 C27 C38 177.5(4)
C36 C26 C27 C38 -4.7(7)
C26 C27 C28 C29 0.3(5)
C38 C27 C28 C29 -178.5(4)
C26 C27 C28 C39 -178.7(4)
C38 C27 C28 C39 2.5(6)
C27 C28 C29 C30 -179.0(4)
C39 C28 C29 C30 -0.1(6)
C27 C28 C29 C35 0.7(4)
C39 C28 C29 C35 179.7(4)
C28 C29 C30 C31 179.2(4)
C35 C29 C30 C31 -0.5(7)
C29 C30 C31 C32 2.9(8)
C30 C31 C32 C33 -1.5(9)
C31 C32 C33 C34 -1.3(9)
C31 C32 C33 C48 -179.8(5)
C32 C33 C34 C35 1.2(8)
C48 C33 C34 C35 179.8(5)
C33 C34 C35 C26 -179.3(5)
C33 C34 C35 C29 1.4(8)
C27 C26 C35 C34 -177.8(4)
C36 C26 C35 C34 4.4(7)
C27 C26 C35 C29 1.6(4)
C36 C26 C35 C29 -176.2(4)
C30 C29 C35 C34 -2.3(7)
C28 C29 C35 C34 178.0(4)
C30 C29 C35 C26 178.3(4)
C28 C29 C35 C26 -1.4(4)
C37 O6 C36 O5 -1.5(7)
C37 O6 C36 C26 179.0(4)
C27 C26 C36 O5 172.9(4)
C35 C26 C36 O5 -9.7(7)
C27 C26 C36 O6 -7.6(6)
C35 C26 C36 O6 169.8(4)
C40 O7 C39 C47 -3.8(6)
C40 O7 C39 C28 174.3(3)
C27 C28 C39 C47 73.7(6)
C29 C28 C39 C47 -105.1(5)
C27 C28 C39 O7 -104.2(4)
C29 C28 C39 O7 77.0(5)
C39 O7 C40 O8 179.4(3)
C39 O7 C40 C41 -0.3(5)
O8 C40 C41 C42 3.0(6)
O7 C40 C41 C42 -177.2(3)
O8 C40 C41 C46 -176.0(4)
O7 C40 C41 C46 3.7(5)
C46 C41 C42 C43 1.4(6)
C40 C41 C42 C43 -177.7(4)
C41 C42 C43 C44 -0.9(6)
C42 C43 C44 C45 0.1(6)
C43 C44 C45 C46 0.3(6)
C44 C45 C46 C41 0.2(6)
C44 C45 C46 C47 -178.6(4)
C42 C41 C46 C45 -1.1(6)
C40 C41 C46 C45 178.0(4)
C42 C41 C46 C47 177.9(4)
C40 C41 C46 C47 -3.1(5)
O7 C39 C47 C46 4.5(6)
C28 C39 C47 C46 -173.3(4)
O7 C39 C47 I2 -176.8(3)
C28 C39 C47 I2 5.5(6)
C45 C46 C47 C39 177.9(4)
C41 C46 C47 C39 -1.0(6)
C45 C46 C47 I2 -0.9(5)
C41 C46 C47 I2 -179.8(3)
C32 C33 C48 C50 -25.1(7)
C34 C33 C48 C50 156.2(5)
C32 C33 C48 C49 104.2(5)
C34 C33 C48 C49 -74.5(5)
